data_4103306
loop_
_publ_author_name
'Airon C. Soegiarto'
'Angiolina Comotti'
'Michael D. Ward'

_publ_section_title
;
 Controlled Orientation of Polyconjugated Guest Molecules in Tunable Host
 Cavities
;
_journal_name_full 'Journal of the American Chemical Society'
_journal_page_first 14603
_journal_page_last 14616
_journal_paper_doi 10.1021/ja106106d
_journal_volume 132
_journal_year 2010
_chemical_formula_sum 'C30 H36 N6 O8 S5'
_chemical_formula_weight 768.95
_chemical_name_systematic
; 
 ? 
;
_space_group_IT_number 14
_symmetry_cell_setting monoclinic
_symmetry_space_group_name_Hall '-P 2yn'
_symmetry_space_group_name_H-M 'P 1 21/n 1'
_atom_sites_solution_hydrogens geom
_atom_sites_solution_primary direct
_atom_sites_solution_secondary difmap
_audit_creation_method SHELXL-97
_cell_angle_alpha 90.00
_cell_angle_beta 96.277(2)
_cell_angle_gamma 90.00
_cell_formula_units_Z 4
_cell_length_a 12.3178(7)
_cell_length_b 7.4997(4)
_cell_length_c 38.947(2)
_cell_measurement_reflns_used 6880
_cell_measurement_temperature 200(2)
_cell_measurement_theta_max 24.69
_cell_measurement_theta_min 2.41
_cell_volume 3576.3(3)
_computing_cell_refinement 'Bruker SAINT'
_computing_data_collection 'Bruker APEX2'
_computing_data_reduction 'Bruker SAINT'
_computing_molecular_graphics 'Bruker SHELXTL'
_computing_publication_material 'Bruker SHELXTL'
_computing_structure_refinement 'SHELXL-97 (Sheldrick, 2008)'
_computing_structure_solution 'SHELXS-97 (Sheldrick, 2008)'
_diffrn_ambient_temperature 200(2)
_diffrn_measured_fraction_theta_full 0.999
_diffrn_measured_fraction_theta_max 0.999
_diffrn_measurement_device_type 'Bruker APEX-II CCD'
_diffrn_measurement_method '\f and \w scans'
_diffrn_radiation_monochromator graphite
_diffrn_radiation_source 'fine-focus sealed tube'
_diffrn_radiation_type MoK\a
_diffrn_radiation_wavelength 0.71073
_diffrn_reflns_av_R_equivalents 0.0866
_diffrn_reflns_av_sigmaI/netI 0.0684
_diffrn_reflns_limit_h_max 14
_diffrn_reflns_limit_h_min -14
_diffrn_reflns_limit_k_max 8
_diffrn_reflns_limit_k_min -8
_diffrn_reflns_limit_l_max 46
_diffrn_reflns_limit_l_min -45
_diffrn_reflns_number 31192
_diffrn_reflns_theta_full 25.20
_diffrn_reflns_theta_max 25.20
_diffrn_reflns_theta_min 1.69
_exptl_absorpt_coefficient_mu 0.381
_exptl_absorpt_correction_T_max 0.9924
_exptl_absorpt_correction_T_min 0.9141
_exptl_absorpt_correction_type multi-scan
_exptl_absorpt_process_details sadabs
_exptl_crystal_colour 'light yellow'
_exptl_crystal_density_diffrn 1.428
_exptl_crystal_density_method 'not measured'
_exptl_crystal_description plate
_exptl_crystal_F_000 1608
_exptl_crystal_size_max 0.24
_exptl_crystal_size_mid 0.15
_exptl_crystal_size_min 0.02
_refine_diff_density_max 0.903
_refine_diff_density_min -0.520
_refine_diff_density_rms 0.094
_refine_ls_extinction_method none
_refine_ls_goodness_of_fit_ref 1.076
_refine_ls_hydrogen_treatment constr
_refine_ls_matrix_type full
_refine_ls_number_parameters 479
_refine_ls_number_reflns 6415
_refine_ls_number_restraints 22
_refine_ls_restrained_S_all 1.075
_refine_ls_R_factor_all 0.1203
_refine_ls_R_factor_gt 0.0872
_refine_ls_shift/su_max 0.000
_refine_ls_shift/su_mean 0.000
_refine_ls_structure_factor_coef Fsqd
_refine_ls_weighting_details 'calc w=1/[\s^2^(Fo^2^)+(0.0613P)^2^+18.3106P] where P=(Fo^2^+2Fc^2^)/3'
_refine_ls_weighting_scheme calc
_refine_ls_wR_factor_gt 0.1947
_refine_ls_wR_factor_ref 0.2108
_reflns_number_gt 4521
_reflns_number_total 6415
_reflns_threshold_expression >2sigma(I)
_cod_data_source_file ja106106d_si_031.cif
_cod_data_source_block GDS_32
_cod_original_cell_volume 3576.4(4)
_cod_database_code 4103306

loop_
_symmetry_equiv_pos_as_xyz
'x, y, z'
'-x+1/2, y+1/2, -z+1/2'
'-x, -y, -z'
'x-1/2, -y-1/2, z-1/2'

loop_
_atom_site_label
_atom_site_type_symbol
_atom_site_fract_x
_atom_site_fract_y
_atom_site_fract_z
_atom_site_U_iso_or_equiv
_atom_site_adp_type
_atom_site_occupancy
_atom_site_symmetry_multiplicity
_atom_site_calc_flag
_atom_site_refinement_flags
_atom_site_disorder_assembly
_atom_site_disorder_group
C1 C 0.1018(4) 0.1597(8) 0.46248(15) 0.0318(13) Uani 1 1 d . . .
N1 N -0.0050(4) 0.1643(7) 0.46459(13) 0.0382(12) Uani 1 1 d . . .
H1A H -0.0420 0.0643 0.4654 0.046 Uiso 1 1 calc R . .
H1B H -0.0388 0.2675 0.4652 0.046 Uiso 1 1 calc R . .
N2 N 0.1522(4) 0.0042(7) 0.46158(13) 0.0392(12) Uani 1 1 d . . .
H2A H 0.2228 0.0005 0.4600 0.047 Uiso 1 1 calc R . .
H2B H 0.1150 -0.0955 0.4626 0.047 Uiso 1 1 calc R . .
N3 N 0.1579(4) 0.3098(6) 0.46096(12) 0.0344(12) Uani 1 1 d . . .
H3A H 0.2286 0.3060 0.4593 0.041 Uiso 1 1 calc R . .
H3B H 0.1245 0.4132 0.4616 0.041 Uiso 1 1 calc R . .
C2 C 0.8994(4) 0.1433(8) 0.03222(15) 0.0326(13) Uani 1 1 d . . .
N4 N 1.0077(4) 0.1377(7) 0.03550(13) 0.0371(12) Uani 1 1 d . . .
H4A H 1.0455 0.2373 0.0361 0.045 Uiso 1 1 calc R . .
H4B H 1.0416 0.0343 0.0371 0.045 Uiso 1 1 calc R . .
N5 N 0.8476(4) 0.2972(6) 0.02983(13) 0.0374(12) Uani 1 1 d . . .
H5A H 0.8848 0.3975 0.0304 0.045 Uiso 1 1 calc R . .
H5B H 0.7758 0.2997 0.0277 0.045 Uiso 1 1 calc R . .
N6 N 0.8440(4) -0.0096(6) 0.03103(14) 0.0412(13) Uani 1 1 d . . .
H6A H 0.7721 -0.0083 0.0286 0.049 Uiso 1 1 calc R . .
H6B H 0.8792 -0.1118 0.0326 0.049 Uiso 1 1 calc R . .
C3 C 0.8785(4) 0.6098(7) 0.40136(15) 0.0304(13) Uani 1 1 d . . .
C4 C 0.7826(5) 0.6870(9) 0.38526(16) 0.0387(15) Uani 1 1 d . . .
H4 H 0.7441 0.7724 0.3973 0.046 Uiso 1 1 calc R . .
C5 C 0.7443(5) 0.6394(9) 0.35210(15) 0.0386(15) Uani 1 1 d . . .
H5 H 0.6798 0.6938 0.3413 0.046 Uiso 1 1 calc R . .
C6 C 0.7981(4) 0.5136(8) 0.33420(15) 0.0319(13) Uani 1 1 d . . .
C7 C 0.8953(5) 0.4412(8) 0.34973(15) 0.0363(14) Uani 1 1 d . . .
H7 H 0.9355 0.3599 0.3373 0.044 Uiso 1 1 calc R . .
C8 C 0.9332(4) 0.4872(8) 0.38295(16) 0.0354(14) Uani 1 1 d . . .
H8 H 0.9984 0.4338 0.3936 0.042 Uiso 1 1 calc R . .
C9 C 1.0177(4) 0.5957(7) 0.09954(14) 0.0291(12) Uani 1 1 d . . .
C10 C 0.9177(4) 0.6625(8) 0.10852(15) 0.0365(14) Uani 1 1 d . . .
H10 H 0.8696 0.7241 0.0919 0.044 Uiso 1 1 calc R . .
C11 C 0.8902(5) 0.6384(9) 0.14122(16) 0.0381(14) Uani 1 1 d . . .
H11 H 0.8235 0.6861 0.1474 0.046 Uiso 1 1 calc R . .
C12 C 0.9594(4) 0.5441(7) 0.16576(15) 0.0303(13) Uani 1 1 d . . .
C13 C 1.0581(5) 0.4766(9) 0.15681(16) 0.0382(15) Uani 1 1 d . . .
H13 H 1.1060 0.4126 0.1732 0.046 Uiso 1 1 calc R . .
C14 C 1.0848(5) 0.5047(8) 0.12360(15) 0.0366(14) Uani 1 1 d . . .
H14 H 1.1520 0.4592 0.1174 0.044 Uiso 1 1 calc R . .
C15 C 0.9950(5) 0.4426(9) 0.22427(16) 0.0404(15) Uani 1 1 d . . .
H15A H 1.0657 0.5059 0.2283 0.048 Uiso 1 1 calc R . .
H15B H 1.0091 0.3186 0.2172 0.048 Uiso 1 1 calc R . .
C16 C 0.7792(5) 0.3140(8) 0.28496(15) 0.0343(14) Uani 1 1 d . . .
H16A H 0.7115 0.2427 0.2804 0.041 Uiso 1 1 calc R . .
H16B H 0.8318 0.2447 0.3007 0.041 Uiso 1 1 calc R . .
C17 C 0.8268(4) 0.3465(8) 0.25157(14) 0.0342(13) Uani 1 1 d . . .
H17A H 0.7750 0.4195 0.2362 0.041 Uiso 1 1 calc R . .
H17B H 0.8356 0.2307 0.2400 0.041 Uiso 1 1 calc R . .
C18 C 0.9387(4) 0.4425(8) 0.25663(15) 0.0349(14) Uani 1 1 d . . .
H18A H 0.9277 0.5672 0.2639 0.042 Uiso 1 1 calc R . .
H18B H 0.9861 0.3827 0.2753 0.042 Uiso 1 1 calc R . .
O1 O 0.8796(3) 0.8268(5) 0.45295(10) 0.0355(10) Uani 1 1 d . . .
O2 O 1.0457(3) 0.6599(5) 0.44663(11) 0.0369(10) Uani 1 1 d . . .
O3 O 0.8883(3) 0.5103(5) 0.46492(10) 0.0356(10) Uani 1 1 d . . .
S1 S 0.92672(11) 0.65568(19) 0.44462(4) 0.0307(3) Uani 1 1 d . . .
O4 O 1.1170(3) 0.7990(5) 0.05849(10) 0.0357(10) Uani 1 1 d . . .
O5 O 0.9533(3) 0.6444(5) 0.03493(10) 0.0340(9) Uani 1 1 d . . .
O6 O 1.1214(3) 0.4788(5) 0.05011(10) 0.0363(10) Uani 1 1 d . . .
S2 S 1.05476(11) 0.63154(19) 0.05771(4) 0.0295(3) Uani 1 1 d . . .
O7 O 0.7547(3) 0.4803(6) 0.30136(10) 0.0402(10) Uani 1 1 d . . .
O8 O 0.9248(3) 0.5310(5) 0.19768(10) 0.0351(10) Uani 1 1 d . . .
S3 S 0.1223(6) -0.0238(10) 0.14499(15) 0.0496(14) Uani 0.586(9) 1 d PD A 1
C19 C 0.2302(19) 0.055(5) 0.1248(6) 0.063(8) Uani 0.586(9) 1 d PD A 1
H19 H 0.2355 0.0546 0.1006 0.075 Uiso 0.586(9) 1 calc PR A 1
C20 C 0.306(4) 0.119(9) 0.1497(5) 0.046(5) Uani 0.586(9) 1 d PD A 1
H20 H 0.3736 0.1680 0.1442 0.055 Uiso 0.586(9) 1 calc PR A 1
C21 C 0.2816(14) 0.110(4) 0.1840(6) 0.031(5) Uani 0.586(9) 1 d PDU A 1
H21 H 0.3278 0.1511 0.2035 0.038 Uiso 0.586(9) 1 calc PR A 1
S3' S 0.3065(8) 0.129(2) 0.1845(4) 0.055(2) Uani 0.414(9) 1 d PD A 2
C19' C 0.303(5) 0.124(13) 0.1402(5) 0.041(9) Uani 0.414(9) 1 d PD A 2
H19' H 0.3560 0.1715 0.1269 0.049 Uiso 0.414(9) 1 calc PR A 2
C20' C 0.208(3) 0.040(8) 0.1281(7) 0.047(7) Uani 0.414(9) 1 d PD A 2
H20' H 0.1895 0.0190 0.1041 0.057 Uiso 0.414(9) 1 calc PR A 2
C21' C 0.140(2) -0.013(5) 0.1528(4) 0.048(11) Uani 0.414(9) 1 d PDU A 2
H21' H 0.0728 -0.0746 0.1474 0.058 Uiso 0.414(9) 1 calc PR A 2
C22 C 0.1816(4) 0.0336(8) 0.18528(16) 0.0398(15) Uani 1 1 d D . .
S4 S 0.18696(12) 0.0798(2) 0.25612(4) 0.0431(4) Uani 1 1 d . . .
C23 C 0.1285(5) 0.0080(9) 0.21618(17) 0.0424(16) Uani 1 1 d . A .
C24 C 0.0267(5) -0.0640(9) 0.21889(18) 0.0448(16) Uani 1 1 d . . .
H24 H -0.0193 -0.1106 0.1998 0.054 Uiso 1 1 calc R A .
C25 C -0.0014(5) -0.0611(9) 0.25250(18) 0.0444(16) Uani 1 1 d . A .
H25 H -0.0687 -0.1071 0.2584 0.053 Uiso 1 1 calc R . .
C26 C 0.0743(5) 0.0121(8) 0.27605(17) 0.0376(15) Uani 1 1 d . A .
S5 S -0.03110(14) -0.0615(3) 0.33336(5) 0.0526(5) Uani 1 1 d . A .
C27 C 0.0727(5) 0.0357(8) 0.31278(17) 0.0395(15) Uani 1 1 d . . .
C28 C 0.1430(5) 0.1248(9) 0.33629(17) 0.0431(16) Uani 1 1 d . A .
H28 H 0.2053 0.1878 0.3304 0.052 Uiso 1 1 calc R . .
C29 C 0.1137(6) 0.1136(10) 0.37008(19) 0.0509(18) Uani 1 1 d . . .
H29 H 0.1543 0.1690 0.3893 0.061 Uiso 1 1 calc R A .
C30 C 0.0215(6) 0.0157(10) 0.37272(19) 0.0552(19) Uani 1 1 d . A .
H30 H -0.0090 -0.0063 0.3937 0.066 Uiso 1 1 calc R . .

loop_
_atom_site_aniso_label
_atom_site_aniso_U_11
_atom_site_aniso_U_22
_atom_site_aniso_U_33
_atom_site_aniso_U_23
_atom_site_aniso_U_13
_atom_site_aniso_U_12
C1 0.024(3) 0.029(3) 0.041(3) -0.001(3) 0.002(2) 0.000(3)
N1 0.025(2) 0.026(3) 0.064(3) -0.002(2) 0.007(2) -0.003(2)
N2 0.025(2) 0.026(3) 0.067(4) -0.001(2) 0.010(2) 0.002(2)
N3 0.023(2) 0.020(3) 0.061(3) -0.001(2) 0.007(2) 0.001(2)
C2 0.030(3) 0.030(3) 0.039(3) -0.003(3) 0.010(2) -0.005(3)
N4 0.023(2) 0.022(3) 0.067(3) -0.001(2) 0.008(2) 0.000(2)
N5 0.022(2) 0.025(3) 0.065(3) 0.001(2) 0.005(2) 0.002(2)
N6 0.026(2) 0.020(3) 0.079(4) 0.002(2) 0.011(2) 0.001(2)
C3 0.021(3) 0.020(3) 0.050(4) 0.002(3) 0.008(2) 0.007(2)
C4 0.029(3) 0.038(4) 0.050(4) -0.008(3) 0.005(3) 0.010(3)
C5 0.031(3) 0.040(4) 0.044(4) 0.000(3) 0.001(3) 0.011(3)
C6 0.030(3) 0.027(3) 0.040(3) 0.002(3) 0.007(2) -0.001(3)
C7 0.033(3) 0.031(3) 0.045(4) -0.001(3) 0.005(3) 0.017(3)
C8 0.025(3) 0.030(3) 0.051(4) -0.002(3) 0.003(3) 0.010(3)
C9 0.026(3) 0.020(3) 0.043(3) -0.002(2) 0.007(2) -0.001(2)
C10 0.028(3) 0.039(4) 0.042(3) 0.005(3) 0.004(2) 0.008(3)
C11 0.025(3) 0.040(4) 0.050(4) 0.003(3) 0.007(3) 0.012(3)
C12 0.031(3) 0.020(3) 0.040(3) -0.001(2) 0.006(2) 0.001(2)
C13 0.030(3) 0.038(4) 0.047(4) 0.005(3) 0.007(3) 0.010(3)
C14 0.025(3) 0.039(4) 0.046(4) 0.001(3) 0.009(3) 0.008(3)
C15 0.031(3) 0.039(4) 0.051(4) 0.011(3) 0.006(3) 0.003(3)
C16 0.031(3) 0.028(3) 0.043(3) 0.001(3) 0.000(2) -0.004(3)
C17 0.034(3) 0.034(3) 0.034(3) 0.000(3) 0.002(2) -0.007(3)
C18 0.028(3) 0.034(3) 0.043(3) 0.004(3) 0.004(2) -0.004(3)
O1 0.028(2) 0.022(2) 0.056(3) -0.0045(18) 0.0045(18) 0.0035(17)
O2 0.0179(18) 0.034(2) 0.058(3) -0.002(2) 0.0025(17) -0.0039(18)
O3 0.027(2) 0.030(2) 0.050(2) 0.0013(19) 0.0072(17) -0.0005(18)
S1 0.0211(6) 0.0265(8) 0.0445(8) -0.0030(6) 0.0032(6) 0.0003(6)
O4 0.029(2) 0.023(2) 0.057(3) 0.0002(18) 0.0114(18) -0.0051(17)
O5 0.027(2) 0.028(2) 0.046(2) 0.0011(18) 0.0021(17) -0.0017(18)
O6 0.027(2) 0.034(2) 0.049(2) -0.0037(19) 0.0103(17) 0.0011(18)
S2 0.0236(7) 0.0221(7) 0.0435(8) -0.0018(6) 0.0065(6) -0.0012(6)
O7 0.042(2) 0.038(3) 0.040(2) -0.0004(19) 0.0011(18) 0.013(2)
O8 0.027(2) 0.033(2) 0.046(2) 0.0061(19) 0.0076(17) 0.0070(18)
S3 0.039(2) 0.044(2) 0.063(2) -0.010(2) -0.005(2) -0.0122(18)
C19 0.072(17) 0.043(14) 0.078(16) -0.013(11) 0.033(12) 0.003(12)
C20 0.043(10) 0.036(10) 0.057(13) 0.006(18) 0.003(13) -0.009(8)
C21 0.023(8) 0.030(8) 0.043(7) -0.002(6) 0.011(6) -0.010(6)
S3' 0.033(4) 0.046(4) 0.086(5) -0.006(3) 0.007(3) -0.016(3)
C19' 0.041(15) 0.05(2) 0.036(13) 0.00(2) 0.009(13) -0.005(13)
C20' 0.046(13) 0.064(18) 0.030(13) -0.001(12) -0.004(10) -0.018(14)
C21' 0.038(13) 0.044(13) 0.063(14) -0.004(8) 0.004(8) 0.009(8)
C22 0.031(3) 0.028(3) 0.059(4) -0.007(3) -0.003(3) 0.005(3)
S4 0.0253(7) 0.0437(10) 0.0590(10) -0.0026(8) -0.0021(7) -0.0032(7)
C23 0.035(3) 0.034(4) 0.057(4) -0.004(3) -0.003(3) 0.005(3)
C24 0.039(4) 0.029(3) 0.065(5) -0.008(3) 0.000(3) -0.009(3)
C25 0.031(3) 0.035(4) 0.066(5) -0.004(3) 0.003(3) -0.005(3)
C26 0.029(3) 0.020(3) 0.063(4) 0.001(3) 0.003(3) 0.001(3)
S5 0.0424(9) 0.0409(10) 0.0752(13) 0.0082(9) 0.0098(8) -0.0024(8)
C27 0.027(3) 0.029(3) 0.062(4) 0.007(3) 0.004(3) 0.009(3)
C28 0.039(3) 0.035(4) 0.054(4) -0.005(3) -0.002(3) 0.007(3)
C29 0.050(4) 0.042(4) 0.061(5) 0.004(3) 0.002(3) 0.001(3)
C30 0.062(5) 0.046(4) 0.061(5) 0.011(4) 0.021(4) 0.020(4)

loop_
_atom_type_symbol
_atom_type_description
_atom_type_scat_dispersion_real
_atom_type_scat_dispersion_imag
_atom_type_scat_source
C C 0.0033 0.0016 'International Tables Vol C Tables 4.2.6.8 and 6.1.1.4'
H H 0.0000 0.0000 'International Tables Vol C Tables 4.2.6.8 and 6.1.1.4'
N N 0.0061 0.0033 'International Tables Vol C Tables 4.2.6.8 and 6.1.1.4'
O O 0.0106 0.0060 'International Tables Vol C Tables 4.2.6.8 and 6.1.1.4'
S S 0.1246 0.1234 'International Tables Vol C Tables 4.2.6.8 and 6.1.1.4'

loop_
_geom_angle_atom_site_label_1
_geom_angle_atom_site_label_2
_geom_angle_atom_site_label_3
_geom_angle
N2 C1 N3 119.9(5)
N2 C1 N1 119.7(5)
N3 C1 N1 120.3(5)
C1 N1 H1A 120.0
C1 N1 H1B 120.0
H1A N1 H1B 120.0
C1 N2 H2A 120.0
C1 N2 H2B 120.0
H2A N2 H2B 120.0
C1 N3 H3A 120.0
C1 N3 H3B 120.0
H3A N3 H3B 120.0
N5 C2 N4 120.6(5)
N5 C2 N6 120.6(5)
N4 C2 N6 118.8(5)
C2 N4 H4A 120.0
C2 N4 H4B 120.0
H4A N4 H4B 120.0
C2 N5 H5A 120.0
C2 N5 H5B 120.0
H5A N5 H5B 120.0
C2 N6 H6A 120.0
C2 N6 H6B 120.0
H6A N6 H6B 120.0
C8 C3 C4 118.5(5)
C8 C3 S1 119.6(4)
C4 C3 S1 121.9(4)
C5 C4 C3 120.0(5)
C5 C4 H4 120.0
C3 C4 H4 120.0
C4 C5 C6 121.1(5)
C4 C5 H5 119.5
C6 C5 H5 119.5
O7 C6 C5 116.1(5)
O7 C6 C7 124.8(5)
C5 C6 C7 118.9(5)
C8 C7 C6 120.0(5)
C8 C7 H7 120.0
C6 C7 H7 120.0
C7 C8 C3 121.4(5)
C7 C8 H8 119.3
C3 C8 H8 119.3
C14 C9 C10 119.2(5)
C14 C9 S2 120.9(4)
C10 C9 S2 119.9(4)
C11 C10 C9 119.9(5)
C11 C10 H10 120.1
C9 C10 H10 120.1
C10 C11 C12 120.5(5)
C10 C11 H11 119.7
C12 C11 H11 119.7
O8 C12 C13 124.8(5)
O8 C12 C11 115.6(5)
C13 C12 C11 119.6(5)
C14 C13 C12 118.7(5)
C14 C13 H13 120.7
C12 C13 H13 120.7
C9 C14 C13 122.0(5)
C9 C14 H14 119.0
C13 C14 H14 119.0
O8 C15 C18 108.0(5)
O8 C15 H15A 110.1
C18 C15 H15A 110.1
O8 C15 H15B 110.1
C18 C15 H15B 110.1
H15A C15 H15B 108.4
O7 C16 C17 111.2(5)
O7 C16 H16A 109.4
C17 C16 H16A 109.4
O7 C16 H16B 109.4
C17 C16 H16B 109.4
H16A C16 H16B 108.0
C16 C17 C18 113.0(5)
C16 C17 H17A 109.0
C18 C17 H17A 109.0
C16 C17 H17B 109.0
C18 C17 H17B 109.0
H17A C17 H17B 107.8
C15 C18 C17 112.3(5)
C15 C18 H18A 109.2
C17 C18 H18A 109.2
C15 C18 H18B 109.2
C17 C18 H18B 109.2
H18A C18 H18B 107.9
O3 S1 O1 112.2(2)
O3 S1 O2 111.8(2)
O1 S1 O2 113.0(2)
O3 S1 C3 106.1(3)
O1 S1 C3 106.5(2)
O2 S1 C3 106.7(2)
O5 S2 O6 113.2(2)
O5 S2 O4 111.5(2)
O6 S2 O4 111.8(2)
O5 S2 C9 106.4(2)
O6 S2 C9 106.1(2)
O4 S2 C9 107.4(2)
C6 O7 C16 119.7(4)
C12 O8 C15 117.9(4)
C22 S3 C19 93.4(10)
C20 C19 S3 107.5(19)
C20 C19 H19 126.2
S3 C19 H19 126.2
C19 C20 C21 117(2)
C19 C20 H20 121.4
C21 C20 H20 121.4
C22 C21 C20 110(2)
C22 C21 H21 124.9
C20 C21 H21 124.9
C22 S3' C19' 94.8(15)
C20' C19' S3' 107(2)
C20' C19' H19' 126.7
S3' C19' H19' 126.7
C19' C20' C21' 117(3)
C19' C20' H20' 121.7
C21' C20' H20' 121.7
C22 C21' C20' 112(2)
C22 C21' H21' 124.1
C20' C21' H21' 124.1
C21' C22 C21 109.0(15)
C21' C22 C23 125.7(13)
C21 C22 C23 125.4(11)
C21' C22 S3' 110.1(15)
C21 C22 S3' 1.1(15)
C23 C22 S3' 124.3(6)
C21' C22 S3 3.1(16)
C21 C22 S3 111.7(12)
C23 C22 S3 122.9(5)
S3' C22 S3 112.8(6)
C23 S4 C26 92.1(3)
C24 C23 C22 127.9(6)
C24 C23 S4 110.2(5)
C22 C23 S4 121.8(5)
C23 C24 C25 112.8(6)
C23 C24 H24 123.6
C25 C24 H24 123.6
C26 C25 C24 114.9(6)
C26 C25 H25 122.5
C24 C25 H25 122.5
C25 C26 C27 129.7(6)
C25 C26 S4 109.9(5)
C27 C26 S4 120.3(4)
C30 S5 C27 92.6(4)
C28 C27 C26 130.4(6)
C28 C27 S5 109.9(5)
C26 C27 S5 119.7(5)
C27 C28 C29 112.9(6)
C27 C28 H28 123.5
C29 C28 H28 123.5
C30 C29 C28 113.8(7)
C30 C29 H29 123.1
C28 C29 H29 123.1
C29 C30 S5 110.7(6)
C29 C30 H30 124.7
S5 C30 H30 124.7

loop_
_geom_bond_atom_site_label_1
_geom_bond_atom_site_label_2
_geom_bond_distance
C1 N2 1.323(7)
C1 N3 1.326(7)
C1 N1 1.328(7)
N1 H1A 0.8800
N1 H1B 0.8800
N2 H2A 0.8800
N2 H2B 0.8800
N3 H3A 0.8800
N3 H3B 0.8800
C2 N5 1.317(7)
C2 N4 1.326(7)
C2 N6 1.333(7)
N4 H4A 0.8800
N4 H4B 0.8800
N5 H5A 0.8800
N5 H5B 0.8800
N6 H6A 0.8800
N6 H6B 0.8800
C3 C8 1.386(8)
C3 C4 1.401(8)
C3 S1 1.758(6)
C4 C5 1.373(8)
C4 H4 0.9500
C5 C6 1.385(8)
C5 H5 0.9500
C6 O7 1.355(7)
C6 C7 1.391(8)
C7 C8 1.371(8)
C7 H7 0.9500
C8 H8 0.9500
C9 C14 1.363(8)
C9 C10 1.409(8)
C9 S2 1.760(6)
C10 C11 1.365(8)
C10 H10 0.9500
C11 C12 1.401(8)
C11 H11 0.9500
C12 O8 1.361(7)
C12 C13 1.396(8)
C13 C14 1.385(8)
C13 H13 0.9500
C14 H14 0.9500
C15 O8 1.436(7)
C15 C18 1.503(8)
C15 H15A 0.9900
C15 H15B 0.9900
C16 O7 1.448(7)
C16 C17 1.503(8)
C16 H16A 0.9900
C16 H16B 0.9900
C17 C18 1.549(8)
C17 H17A 0.9900
C17 H17B 0.9900
C18 H18A 0.9900
C18 H18B 0.9900
O1 S1 1.459(4)
O2 S1 1.459(4)
O3 S1 1.456(4)
O4 S2 1.470(4)
O5 S2 1.455(4)
O6 S2 1.458(4)
S3 C22 1.712(7)
S3 C19 1.723(10)
C19 C20 1.363(10)
C19 H19 0.9500
C20 C21 1.404(10)
C20 H20 0.9500
C21 C22 1.364(9)
C21 H21 0.9500
S3' C22 1.700(8)
S3' C19' 1.721(10)
C19' C20' 1.363(10)
C19' H19' 0.9500
C20' C21' 1.403(10)
C20' H20' 0.9500
C21' C22 1.359(10)
C21' H21' 0.9500
C22 C23 1.444(9)
S4 C23 1.727(6)
S4 C26 1.738(6)
C23 C24 1.380(9)
C24 C25 1.390(9)
C24 H24 0.9500
C25 C26 1.351(8)
C25 H25 0.9500
C26 C27 1.444(9)
S5 C30 1.699(8)
S5 C27 1.741(6)
C27 C28 1.365(9)
C28 C29 1.405(10)
C28 H28 0.9500
C29 C30 1.366(10)
C29 H29 0.9500
C30 H30 0.9500

loop_
_geom_hbond_atom_site_label_D
_geom_hbond_atom_site_label_H
_geom_hbond_atom_site_label_A
_geom_hbond_distance_DH
_geom_hbond_distance_HA
_geom_hbond_distance_DA
_geom_hbond_angle_DHA
_geom_hbond_site_symmetry_A
N1 H1A O1 0.88 2.06 2.914(6) 163.9 1_445
N1 H1B O3 0.88 2.03 2.909(6) 177.1 1_455
N2 H2A O6 0.88 2.01 2.881(6) 172.3 2_645
N2 H2B O2 0.88 2.09 2.926(6) 158.5 1_445
N3 H3A O4 0.88 2.10 2.955(6) 164.8 2_645
N3 H3B O2 0.88 2.14 2.992(6) 162.7 1_455
N4 H4A O6 0.88 2.08 2.943(6) 165.1 .
N4 H4B O4 0.88 2.12 2.967(6) 160.8 1_545
N5 H5A O5 0.88 2.03 2.909(6) 171.9 .
N5 H5B O1 0.88 2.14 2.957(6) 153.6 2_645
N6 H6A O3 0.88 2.02 2.886(6) 166.4 2_645
N6 H6B O5 0.88 2.04 2.920(6) 176.7 1_545

loop_
_geom_torsion_atom_site_label_1
_geom_torsion_atom_site_label_2
_geom_torsion_atom_site_label_3
_geom_torsion_atom_site_label_4
_geom_torsion
C8 C3 C4 C5 0.7(9)
S1 C3 C4 C5 -176.1(5)
C3 C4 C5 C6 0.9(10)
C4 C5 C6 O7 -178.3(6)
C4 C5 C6 C7 -3.1(9)
O7 C6 C7 C8 178.5(6)
C5 C6 C7 C8 3.7(9)
C6 C7 C8 C3 -2.2(10)
C4 C3 C8 C7 0.0(9)
S1 C3 C8 C7 176.8(5)
C14 C9 C10 C11 1.2(9)
S2 C9 C10 C11 -178.4(5)
C9 C10 C11 C12 -1.5(9)
C10 C11 C12 O8 178.9(5)
C10 C11 C12 C13 1.0(9)
O8 C12 C13 C14 -177.8(5)
C11 C12 C13 C14 -0.1(9)
C10 C9 C14 C13 -0.4(9)
S2 C9 C14 C13 179.2(5)
C12 C13 C14 C9 -0.1(9)
O7 C16 C17 C18 64.3(6)
O8 C15 C18 C17 59.2(7)
C16 C17 C18 C15 169.0(5)
C8 C3 S1 O3 -79.8(5)
C4 C3 S1 O3 96.9(5)
C8 C3 S1 O1 160.5(5)
C4 C3 S1 O1 -22.8(6)
C8 C3 S1 O2 39.6(5)
C4 C3 S1 O2 -143.7(5)
C14 C9 S2 O5 151.5(5)
C10 C9 S2 O5 -28.8(5)
C14 C9 S2 O6 30.8(5)
C10 C9 S2 O6 -149.6(5)
C14 C9 S2 O4 -88.9(5)
C10 C9 S2 O4 90.7(5)
C5 C6 O7 C16 -158.5(5)
C7 C6 O7 C16 26.5(8)
C17 C16 O7 C6 -124.3(5)
C13 C12 O8 C15 0.5(8)
C11 C12 O8 C15 -177.3(5)
C18 C15 O8 C12 -179.1(5)
C22 S3 C19 C20 1(4)
S3 C19 C20 C21 -1(7)
C19 C20 C21 C22 1(7)
C22 S3' C19' C20' -3(6)
S3' C19' C20' C21' 2(9)
C19' C20' C21' C22 1(8)
C20' C21' C22 C21 -4(4)
C20' C21' C22 C23 176(3)
C20' C21' C22 S3' -4(4)
C20' C21' C22 S3 148(38)
C20 C21 C22 C21' 2(5)
C20 C21 C22 C23 -178(3)
C20 C21 C22 S3' 177(100)
C20 C21 C22 S3 0(4)
C19' S3' C22 C21' 4(4)
C19' S3' C22 C21 -1(100)
C19' S3' C22 C23 -175(4)
C19' S3' C22 S3 3(4)
C19 S3 C22 C21' -29(35)
C19 S3 C22 C21 -1(2)
C19 S3 C22 C23 177.5(15)
C19 S3 C22 S3' -0.6(16)
C21' C22 C23 C24 -1(2)
C21 C22 C23 C24 178.2(19)
S3' C22 C23 C24 178.3(9)
S3 C22 C23 C24 0.4(10)
C21' C22 C23 S4 -178(2)
C21 C22 C23 S4 2(2)
S3' C22 C23 S4 1.9(10)
S3 C22 C23 S4 -176.0(5)
C26 S4 C23 C24 0.1(5)
C26 S4 C23 C22 177.1(5)
C22 C23 C24 C25 -177.1(6)
S4 C23 C24 C25 -0.4(7)
C23 C24 C25 C26 0.6(9)
C24 C25 C26 C27 -179.6(6)
C24 C25 C26 S4 -0.5(7)
C23 S4 C26 C25 0.2(5)
C23 S4 C26 C27 179.4(5)
C25 C26 C27 C28 -172.6(7)
S4 C26 C27 C28 8.5(9)
C25 C26 C27 S5 8.3(9)
S4 C26 C27 S5 -170.6(3)
C30 S5 C27 C28 -0.6(5)
C30 S5 C27 C26 178.7(5)
C26 C27 C28 C29 -178.9(6)
S5 C27 C28 C29 0.3(7)
C27 C28 C29 C30 0.3(8)
C28 C29 C30 S5 -0.8(8)
C27 S5 C30 C29 0.8(6)
